data_8102932
loop_
_publ_author_name
'Babizhetskyy, V.'
'Mattausch, Hj.'
'Simon, A.'

_publ_section_title
;
Crystal structure of pentapraseodymium diboropentacarbide, Pr~5~B~2~C~5~
;
_journal_issue 1
_journal_name_full 'Zeitschrift f\"ur Kristallographie - New Crystal Structures'
_journal_page_first 1
_journal_page_last 2
_journal_paper_doi 10.1524/ncrs.2006.221.14.1
_journal_volume 221
_journal_year 2006
_chemical_formula_sum 'C1.25 B0.5 Pr1.25'
_chemical_formula_weight 196.56
_chemical_name_systematic
;
pentapraseodymium diboropentacarbide
;
_space_group_IT_number 130
_symmetry_cell_setting tetragonal
_symmetry_space_group_name_Hall '-P 4a 2ac'
_symmetry_space_group_name_H-M 'P 4/n c c :2'
_atom_sites_solution_hydrogens geom
_atom_sites_solution_primary direct
_atom_sites_solution_secondary difmap
_audit_creation_method SHELXL-97
_cell_angle_alpha 90.00
_cell_angle_beta 90.00
_cell_angle_gamma 90.00
_cell_formula_units_Z 16
_cell_length_a 8.448(1)
_cell_length_b 8.448(1)
_cell_length_c 10.970(2)
_cell_measurement_reflns_used 6175
_cell_measurement_temperature 293(2)
_cell_measurement_theta_max 49.98
_cell_measurement_theta_min 6.83
_cell_volume 782.91(19)
_computing_cell_refinement 'IPDS package v.1.29 (Stoe, Darmstadt, 2005)'
_computing_data_collection 'IPDS package v.1.29 (Stoe, Darmstadt, 2005)'
_computing_data_reduction 'IPDS package v.1.29 (Stoe, Darmstadt, 2005)'
_computing_molecular_graphics 'DIAMOND 2.1d'
_computing_structure_refinement 'SHELXL-97 (Sheldrick, 1997)'
_computing_structure_solution SIR97
_diffrn_ambient_temperature 293(2)
_diffrn_measured_fraction_theta_full 0.993
_diffrn_measured_fraction_theta_max 0.993
_diffrn_measurement_device_type 'Stoe IPDS II'
_diffrn_measurement_method omega
_diffrn_radiation_monochromator graphite
_diffrn_radiation_source 'fine-focus sealed tube'
_diffrn_radiation_type MoK\a
_diffrn_radiation_wavelength 0.71069
_diffrn_reflns_av_R_equivalents 0.0457
_diffrn_reflns_av_sigmaI/netI 0.0177
_diffrn_reflns_limit_h_max 12
_diffrn_reflns_limit_h_min -10
_diffrn_reflns_limit_k_max 12
_diffrn_reflns_limit_k_min -11
_diffrn_reflns_limit_l_max 16
_diffrn_reflns_limit_l_min -16
_diffrn_reflns_number 8275
_diffrn_reflns_theta_full 31.87
_diffrn_reflns_theta_max 31.87
_diffrn_reflns_theta_min 3.41
_exptl_absorpt_coefficient_mu 30.435
_exptl_absorpt_correction_type none
_exptl_crystal_colour 'shiny black'
_exptl_crystal_density_diffrn 6.670
_exptl_crystal_density_method 'not measured'
_exptl_crystal_description platelet
_exptl_crystal_F_000 1340
_exptl_crystal_size_max 0.065
_exptl_crystal_size_mid 0.049
_exptl_crystal_size_min 0.025
_refine_diff_density_max 1.842
_refine_diff_density_min -1.835
_refine_diff_density_rms 0.318
_refine_ls_extinction_coef 0.00235(18)
_refine_ls_extinction_expression Fc^*^=kFc[1+0.001xFc^2^\l^3^/sin(2\q)]^-1/4^
_refine_ls_extinction_method SHELXL
_refine_ls_goodness_of_fit_ref 1.170
_refine_ls_hydrogen_treatment mixed
_refine_ls_matrix_type full
_refine_ls_number_parameters 22
_refine_ls_number_reflns 676
_refine_ls_number_restraints 0
_refine_ls_restrained_S_all 1.170
_refine_ls_R_factor_all 0.0358
_refine_ls_R_factor_gt 0.0326
_refine_ls_shift/su_max 0.001
_refine_ls_shift/su_mean 0.000
_refine_ls_structure_factor_coef Fsqd
_refine_ls_weighting_details 'calc w=1/[\s^2^(Fo^2^)+(0.0217P)^2^+9.2718P] where P=(Fo^2^+2Fc^2^)/3'
_refine_ls_weighting_scheme calc
_refine_ls_wR_factor_gt 0.0619
_refine_ls_wR_factor_ref 0.0630
_reflns_number_gt 638
_reflns_number_total 676
_reflns_threshold_expression >2sigma(I)
_cod_data_source_file 409863.cff
_cod_data_source_block Pr5B2C5
_cod_original_sg_symbol_H-M P4/ncc
_cod_original_formula_sum 'C1.25 B0.50 Pr1.25'
_cod_database_code 8102932

loop_
_symmetry_equiv_pos_as_xyz
'x, y, z'
'-x+1/2, -y+1/2, z'
'x+1/2, -y, -z+1/2'
'-x, y+1/2, -z+1/2'
'-y, -x, -z+1/2'
'y+1/2, x+1/2, -z+1/2'
'y, -x+1/2, z'
'-y+1/2, x, z'
'-x, -y, -z'
'x-1/2, y-1/2, -z'
'-x-1/2, y, z-1/2'
'x, -y-1/2, z-1/2'
'y, x, z-1/2'
'-y-1/2, -x-1/2, z-1/2'
'-y, x-1/2, -z'
'y-1/2, -x, -z'

loop_
_atom_site_label
_atom_site_type_symbol
_atom_site_fract_x
_atom_site_fract_y
_atom_site_fract_z
_atom_site_U_iso_or_equiv
_atom_site_adp_type
_atom_site_occupancy
_atom_site_symmetry_multiplicity
_atom_site_Wyckoff_symbol
_atom_site_calc_flag
_atom_site_refinement_flags
_atom_site_disorder_assembly
_atom_site_disorder_group
Pr1 Pr 0.65508(3) 0.04201(3) 0.10285(3) 0.00678(13) Uani 1 16 g d . . .
Pr2 Pr 0.2500 0.2500 0.14280(7) 0.01090(17) Uani 1 4 c d S . .
C1 C 0.6477(7) 0.0515(7) -0.1264(6) 0.0107(11) Uiso 1 16 g d . . .
C2 C 0.2500 0.2500 0.4020(13) 0.013(2) Uiso 1 4 c d S . .
B1 B 0.5930(8) 0.4070(8) 0.2500 0.0087(14) Uiso 1 8 f d S . .

loop_
_atom_site_aniso_label
_atom_site_aniso_U_11
_atom_site_aniso_U_22
_atom_site_aniso_U_33
_atom_site_aniso_U_23
_atom_site_aniso_U_13
_atom_site_aniso_U_12
Pr1 0.00503(16) 0.00848(17) 0.00683(18) 0.00036(10) 0.00024(10) -0.00096(8)
Pr2 0.00541(19) 0.00541(19) 0.0219(3) 0.000 0.000 0.000

loop_
_atom_type_symbol
_atom_type_description
_atom_type_scat_dispersion_real
_atom_type_scat_dispersion_imag
_atom_type_scat_source
C C 0.0033 0.0016 'International Tables Vol C Tables 4.2.6.8 and 6.1.1.4'
B B 0.0013 0.0007 'International Tables Vol C Tables 4.2.6.8 and 6.1.1.4'
Pr Pr -0.2180 2.8214 'International Tables Vol C Tables 4.2.6.8 and 6.1.1.4'

loop_
_geom_angle_atom_site_label_1
_geom_angle_atom_site_label_2
_geom_angle_atom_site_label_3
_geom_angle
_geom_angle_site_symmetry_1
_geom_angle_site_symmetry_3
_geom_angle_publ_flag
C1 Pr1 C2 91.0(3) . 3 ?
C1 Pr1 C1 96.3(2) . 15_655 ?
C2 Pr1 C1 91.91(14) 3 15_655 ?
C1 Pr1 C1 94.69(19) . 9_655 ?
C2 Pr1 C1 90.95(12) 3 9_655 ?
C1 Pr1 C1 168.6(3) 15_655 9_655 ?
C1 Pr1 B1 127.62(16) . 2_655 ?
C2 Pr1 B1 85.4(3) 3 2_655 ?
C1 Pr1 B1 31.96(14) 15_655 2_655 ?
C1 Pr1 B1 137.52(14) 9_655 2_655 ?
C1 Pr1 C1 93.16(18) . 16_665 ?
C2 Pr1 C1 175.8(3) 3 16_665 ?
C1 Pr1 C1 88.14(19) 15_655 16_665 ?
C1 Pr1 C1 88.2(2) 9_655 16_665 ?
B1 Pr1 C1 92.4(2) 2_655 16_665 ?
C1 Pr1 B1 123.68(18) . 4_645 ?
C2 Pr1 B1 81.95(19) 3 4_645 ?
C1 Pr1 B1 139.46(16) 15_655 4_645 ?
C1 Pr1 B1 30.46(15) 9_655 4_645 ?
B1 Pr1 B1 107.51(7) 2_655 4_645 ?
C1 Pr1 B1 95.30(14) 16_665 4_645 ?
C1 Pr1 Pr1 155.00(12) . 6_545 ?
C2 Pr1 Pr1 111.3(3) 3 6_545 ?
C1 Pr1 Pr1 94.21(14) 15_655 6_545 ?
C1 Pr1 Pr1 74.45(13) 9_655 6_545 ?
B1 Pr1 Pr1 67.73(12) 2_655 6_545 ?
C1 Pr1 Pr1 64.55(13) 16_665 6_545 ?
B1 Pr1 Pr1 52.59(11) 4_645 6_545 ?
C1 Pr1 Pr1 49.41(15) . 9_655 ?
C2 Pr1 Pr1 91.4(2) 3 9_655 ?
C1 Pr1 Pr1 145.61(14) 15_655 9_655 ?
C1 Pr1 Pr1 45.29(14) 9_655 9_655 ?
B1 Pr1 Pr1 175.73(16) 2_655 9_655 ?
C1 Pr1 Pr1 90.88(12) 16_665 9_655 ?
B1 Pr1 Pr1 74.85(9) 4_645 9_655 ?
Pr1 Pr1 Pr1 116.230(15) 6_545 9_655 ?
C1 Pr1 Pr1 51.16(15) . 15_655 ?
C2 Pr1 Pr1 91.15(19) 3 15_655 ?
C1 Pr1 Pr1 45.17(14) 15_655 15_655 ?
C1 Pr1 Pr1 145.82(14) 9_655 15_655 ?
B1 Pr1 Pr1 76.64(5) 2_655 15_655 ?
C1 Pr1 Pr1 91.85(12) 16_665 15_655 ?
B1 Pr1 Pr1 171.53(11) 4_645 15_655 ?
Pr1 Pr1 Pr1 135.324(10) 6_545 15_655 ?
Pr1 Pr1 Pr1 100.56(2) 9_655 15_655 ?
C1 Pr1 Pr1 48.23(13) . 16_665 ?
C2 Pr1 Pr1 139.2(3) 3 16_665 ?
C1 Pr1 Pr1 94.07(14) 15_655 16_665 ?
C1 Pr1 Pr1 90.97(13) 9_655 16_665 ?
B1 Pr1 Pr1 118.50(11) 2_655 16_665 ?
C1 Pr1 Pr1 44.94(13) 16_665 16_665 ?
B1 Pr1 Pr1 116.533(14) 4_645 16_665 ?
Pr1 Pr1 Pr1 108.470(15) 6_545 16_665 ?
Pr1 Pr1 Pr1 62.482(14) 9_655 16_665 ?
Pr1 Pr1 Pr1 66.069(12) 15_655 16_665 ?
C1 Pr1 Pr1 90.98(14) . 8_545 ?
C2 Pr1 Pr1 45.012(6) 3 8_545 ?
C1 Pr1 Pr1 136.51(14) 15_655 8_545 ?
C1 Pr1 Pr1 46.10(12) 9_655 8_545 ?
B1 Pr1 Pr1 119.92(12) 2_655 8_545 ?
C1 Pr1 Pr1 134.31(11) 16_665 8_545 ?
B1 Pr1 Pr1 46.93(11) 4_645 8_545 ?
Pr1 Pr1 Pr1 96.853(3) 6_545 8_545 ?
Pr1 Pr1 Pr1 58.932(12) 9_655 8_545 ?
Pr1 Pr1 Pr1 124.615(10) 15_655 8_545 ?
Pr1 Pr1 Pr1 121.414(11) 16_665 8_545 ?
C2 Pr2 C1 86.18(14) 11_655 15 ?
C2 Pr2 C1 86.18(14) 11_655 16_665 ?
C1 Pr2 C1 172.4(3) 15 16_665 ?
C2 Pr2 C1 86.18(14) 11_655 9_655 ?
C1 Pr2 C1 89.745(18) 15 9_655 ?
C1 Pr2 C1 89.745(18) 16_665 9_655 ?
C2 Pr2 C1 86.18(14) 11_655 10_565 ?
C1 Pr2 C1 89.745(18) 15 10_565 ?
C1 Pr2 C1 89.745(18) 16_665 10_565 ?
C1 Pr2 C1 172.4(3) 9_655 10_565 ?
C2 Pr2 C2 180.000(1) 11_655 . ?
C1 Pr2 C2 93.82(14) 15 . ?
C1 Pr2 C2 93.82(14) 16_665 . ?
C1 Pr2 C2 93.82(14) 9_655 . ?
C1 Pr2 C2 93.82(14) 10_565 . ?
C2 Pr2 Pr1 43.908(12) 11_655 15 ?
C1 Pr2 Pr1 42.27(14) 15 15 ?
C1 Pr2 Pr1 130.08(14) 16_665 15 ?
C1 Pr2 Pr1 87.76(14) 9_655 15 ?
C1 Pr2 Pr1 86.74(14) 10_565 15 ?
C2 Pr2 Pr1 136.092(12) . 15 ?
C2 Pr2 Pr1 43.908(12) 11_655 9_655 ?
C1 Pr2 Pr1 86.74(14) 15 9_655 ?
C1 Pr2 Pr1 87.76(14) 16_665 9_655 ?
C1 Pr2 Pr1 42.27(14) 9_655 9_655 ?
C1 Pr2 Pr1 130.08(14) 10_565 9_655 ?
C2 Pr2 Pr1 136.092(12) . 9_655 ?
Pr1 Pr2 Pr1 58.731(14) 15 9_655 ?
C2 Pr2 Pr1 43.908(12) 11_655 10_565 ?
C1 Pr2 Pr1 87.76(14) 15 10_565 ?
C1 Pr2 Pr1 86.74(14) 16_665 10_565 ?
C1 Pr2 Pr1 130.08(14) 9_655 10_565 ?
C1 Pr2 Pr1 42.27(14) 10_565 10_565 ?
C2 Pr2 Pr1 136.092(12) . 10_565 ?
Pr1 Pr2 Pr1 58.731(14) 15 10_565 ?
Pr1 Pr2 Pr1 87.82(2) 9_655 10_565 ?
C2 Pr2 Pr1 43.908(12) 11_655 16_665 ?
C1 Pr2 Pr1 130.08(14) 15 16_665 ?
C1 Pr2 Pr1 42.27(14) 16_665 16_665 ?
C1 Pr2 Pr1 86.74(14) 9_655 16_665 ?
C1 Pr2 Pr1 87.76(14) 10_565 16_665 ?
C2 Pr2 Pr1 136.092(12) . 16_665 ?
Pr1 Pr2 Pr1 87.82(2) 15 16_665 ?
Pr1 Pr2 Pr1 58.731(14) 9_655 16_665 ?
Pr1 Pr2 Pr1 58.731(14) 10_565 16_665 ?
C2 Pr2 Pr1 137.088(11) 11_655 4_655 ?
C1 Pr2 Pr1 117.08(14) 15 4_655 ?
C1 Pr2 Pr1 69.04(14) 16_665 4_655 ?
C1 Pr2 Pr1 126.38(14) 9_655 4_655 ?
C1 Pr2 Pr1 60.30(14) 10_565 4_655 ?
C2 Pr2 Pr1 42.912(11) . 4_655 ?
Pr1 Pr2 Pr1 143.640(10) 15 4_655 ?
Pr1 Pr2 Pr1 155.450(9) 9_655 4_655 ?
Pr1 Pr2 Pr1 98.379(13) 10_565 4_655 ?
Pr1 Pr2 Pr1 104.478(12) 16_665 4_655 ?
C2 Pr2 Pr1 137.088(11) 11_655 6_545 ?
C1 Pr2 Pr1 126.38(14) 15 6_545 ?
C1 Pr2 Pr1 60.30(14) 16_665 6_545 ?
C1 Pr2 Pr1 69.04(14) 9_655 6_545 ?
C1 Pr2 Pr1 117.08(14) 10_565 6_545 ?
C2 Pr2 Pr1 42.912(11) . 6_545 ?
Pr1 Pr2 Pr1 155.450(9) 15 6_545 ?
Pr1 Pr2 Pr1 104.478(12) 9_655 6_545 ?
Pr1 Pr2 Pr1 143.640(10) 10_565 6_545 ?
Pr1 Pr2 Pr1 98.379(13) 16_665 6_545 ?
Pr1 Pr2 Pr1 57.560(13) 4_655 6_545 ?
B1 C1 Pr1 159.1(3) 12_565 . ?
B1 C1 Pr1 76.2(3) 12_565 16_665 ?
Pr1 C1 Pr1 86.60(18) . 16_665 ?
B1 C1 Pr1 81.9(4) 12_565 9_655 ?
Pr1 C1 Pr1 85.31(19) . 9_655 ?
Pr1 C1 Pr1 86.84(17) 16_665 9_655 ?
B1 C1 Pr2 105.3(3) 12_565 9_655 ?
Pr1 C1 Pr2 91.64(19) . 9_655 ?
Pr1 C1 Pr2 177.9(3) 16_665 9_655 ?
Pr1 C1 Pr2 91.93(19) 9_655 9_655 ?
B1 C1 Pr1 107.9(5) 12_565 15_655 ?
Pr1 C1 Pr1 83.89(19) . 15_655 ?
Pr1 C1 Pr1 90.82(19) 16_665 15_655 ?
Pr1 C1 Pr1 169.1(3) 9_655 15_655 ?
Pr2 C1 Pr1 90.07(17) 9_655 15_655 ?
Pr1 C2 Pr1 177.7(6) 3_455 4_655 ?
Pr1 C2 Pr1 89.976(13) 3_455 6_545 ?
Pr1 C2 Pr1 89.976(13) 4_655 6_545 ?
Pr1 C2 Pr1 89.976(13) 3_455 5_565 ?
Pr1 C2 Pr1 89.976(13) 4_655 5_565 ?
Pr1 C2 Pr1 177.7(6) 6_545 5_565 ?
Pr1 C2 Pr2 91.2(3) 3_455 11_656 ?
Pr1 C2 Pr2 91.2(3) 4_655 11_656 ?
Pr1 C2 Pr2 91.2(3) 6_545 11_656 ?
Pr1 C2 Pr2 91.2(3) 5_565 11_656 ?
Pr1 C2 Pr2 88.8(3) 3_455 . ?
Pr1 C2 Pr2 88.8(3) 4_655 . ?
Pr1 C2 Pr2 88.8(3) 6_545 . ?
Pr1 C2 Pr2 88.8(3) 5_565 . ?
Pr2 C2 Pr2 180.0 11_656 . ?
C1 B1 C1 173.8(9) 12_566 16_665 ?
C1 B1 Pr1 71.8(3) 12_566 6_545 ?
C1 B1 Pr1 105.3(3) 16_665 6_545 ?
C1 B1 Pr1 105.3(3) 12_566 2_655 ?
C1 B1 Pr1 71.8(3) 16_665 2_655 ?
Pr1 B1 Pr1 127.3(4) 6_545 2_655 ?
C1 B1 Pr1 67.6(4) 12_566 4_655 ?
C1 B1 Pr1 117.8(5) 16_665 4_655 ?
Pr1 B1 Pr1 82.03(7) 6_545 4_655 ?
Pr1 B1 Pr1 147.5(2) 2_655 4_655 ?
C1 B1 Pr1 117.8(5) 12_566 8 ?
C1 B1 Pr1 67.6(4) 16_665 8 ?
Pr1 B1 Pr1 147.5(2) 6_545 8 ?
Pr1 B1 Pr1 82.03(7) 2_655 8 ?
Pr1 B1 Pr1 74.8(2) 4_655 8 ?

loop_
_geom_bond_atom_site_label_1
_geom_bond_atom_site_label_2
_geom_bond_distance
_geom_bond_site_symmetry_2
_geom_bond_publ_flag
Pr1 C1 2.517(6) . ?
Pr1 C2 2.5945(5) 3 ?
Pr1 C1 2.647(5) 15_655 ?
Pr1 C1 2.690(6) 9_655 ?
Pr1 B1 2.706(4) 2_655 ?
Pr1 C1 2.776(6) 16_665 ?
Pr1 B1 2.880(8) 4_645 ?
Pr1 Pr1 3.4997(8) 6_545 ?
Pr1 Pr1 3.5300(7) 9_655 ?
Pr1 Pr1 3.5430(6) 15_655 ?
Pr1 Pr1 3.5430(6) 16_665 ?
Pr1 Pr1 3.6684(6) 8_545 ?
Pr2 C2 2.642(14) 11_655 ?
Pr2 C1 2.696(5) 15 ?
Pr2 C1 2.696(5) 16_665 ?
Pr2 C1 2.696(5) 9_655 ?
Pr2 C1 2.696(5) 10_565 ?
Pr2 C2 2.843(14) . ?
Pr2 Pr1 3.7404(8) 15 ?
Pr2 Pr1 3.7404(8) 9_655 ?
Pr2 Pr1 3.7404(8) 10_565 ?
Pr2 Pr1 3.7404(8) 16_665 ?
Pr2 Pr1 3.8097(8) 4_655 ?
Pr2 Pr1 3.8097(8) 6_545 ?
C1 B1 1.475(6) 12_565 ?
C1 Pr1 2.647(5) 16_665 ?
C1 Pr1 2.690(6) 9_655 ?
C1 Pr2 2.696(5) 9_655 ?
C1 Pr1 2.776(6) 15_655 ?
C2 Pr1 2.5945(5) 3_455 ?
C2 Pr1 2.5945(5) 4_655 ?
C2 Pr1 2.5945(5) 6_545 ?
C2 Pr1 2.5945(5) 5_565 ?
C2 Pr2 2.642(14) 11_656 ?
B1 C1 1.475(6) 12_566 ?
B1 C1 1.475(6) 16_665 ?
B1 Pr1 2.706(4) 6_545 ?
B1 Pr1 2.706(4) 2_655 ?
B1 Pr1 2.880(7) 4_655 ?
B1 Pr1 2.880(7) 8 ?
